data_7231702
loop_
_publ_author_name
'Adonin, Sergey A.'
'Gorokh, Igor D.'
'Novikov, Alexander S.'
'Samsonenko, Denis G.'
'Yushina, Irina V.'
'Sokolov, Maxim N.'
'Fedin, Vladimir P.'

_publ_section_title
;
 Halobismuthates with halopyridinium cations: appearance or non-appearance
 of unusual colouring
;
_journal_issue 48
_journal_name_full CrystEngComm
_journal_page_first 7766
_journal_paper_doi 10.1039/C8CE01749B
_journal_volume 20
_journal_year 2018
_chemical_formula_sum 'C12 H14 Bi Br2 Cl5 N2'
_chemical_formula_weight 732.30
_space_group_crystal_system orthorhombic
_space_group_IT_number 52
_space_group_name_Hall '-P 2a 2bc'
_space_group_name_H-M_alt 'P n n a'
_symmetry_space_group_name_Hall '-P 2a 2bc'
_symmetry_space_group_name_H-M 'P n n a'
_atom_sites_solution_hydrogens geom
_atom_sites_solution_primary dual
_atom_sites_solution_secondary difmap
_audit_creation_method SHELXL-2017/1
_audit_update_record
;
2018-08-24 deposited with the CCDC.
2018-10-26 downloaded from the CCDC.
;
_cell_angle_alpha 90
_cell_angle_beta 90
_cell_angle_gamma 90
_cell_formula_units_Z 4
_cell_length_a 21.9138(9)
_cell_length_b 8.3002(3)
_cell_length_c 11.1021(4)
_cell_measurement_reflns_used 2622
_cell_measurement_temperature 130(2)
_cell_measurement_theta_max 28.87
_cell_measurement_theta_min 3.58
_cell_volume 2019.35(13)
_computing_cell_refinement 'CrysAlisPro 1.171.38.46 (Rigaku OD, 2015)'
_computing_data_collection 'CrysAlisPro 1.171.38.46 (Rigaku OD, 2015)'
_computing_data_reduction 'CrysAlisPro 1.171.38.46 (Rigaku OD, 2015)'
_computing_molecular_graphics 'ShelXle (H\"ubschle, 2011)'
_computing_publication_material 'CIFTAB-2014 (Sheldrick, 2015)'
_computing_structure_refinement 'SHELXL-2017 (Sheldrick, 2015)'
_computing_structure_solution 'SHELXT-2014 (Sheldrick, 2015)'
_diffrn_ambient_temperature 130(2)
_diffrn_detector 'CCD plate'
_diffrn_detector_area_resol_mean 10.6168
_diffrn_detector_type AtlasS2
_diffrn_measured_fraction_theta_full 0.994
_diffrn_measured_fraction_theta_max 0.832
_diffrn_measurement_device 'four-circle diffractometer'
_diffrn_measurement_device_type 'New Xcalibur, AtlasS2'
_diffrn_measurement_method '\w scans'
_diffrn_radiation_monochromator graphite
_diffrn_radiation_probe x-ray
_diffrn_radiation_source 'fine-focus sealed tube'
_diffrn_radiation_type MoK\a
_diffrn_radiation_wavelength 0.71073
_diffrn_reflns_av_R_equivalents 0.0272
_diffrn_reflns_av_unetI/netI 0.0362
_diffrn_reflns_Laue_measured_fraction_full 0.994
_diffrn_reflns_Laue_measured_fraction_max 0.832
_diffrn_reflns_limit_h_max 18
_diffrn_reflns_limit_h_min -27
_diffrn_reflns_limit_k_max 10
_diffrn_reflns_limit_k_min -11
_diffrn_reflns_limit_l_max 10
_diffrn_reflns_limit_l_min -14
_diffrn_reflns_number 5990
_diffrn_reflns_point_group_measured_fraction_full 0.994
_diffrn_reflns_point_group_measured_fraction_max 0.832
_diffrn_reflns_theta_full 25.500
_diffrn_reflns_theta_max 28.961
_diffrn_reflns_theta_min 3.339
_diffrn_source 'sealed X-ray tube'
_exptl_absorpt_coefficient_mu 13.346
_exptl_absorpt_correction_T_max 1.00000
_exptl_absorpt_correction_T_min 0.38201
_exptl_absorpt_correction_type multi-scan
_exptl_absorpt_process_details
;
CrysAlisPro 1.171.38.46 (Rigaku Oxford Diffraction, 2015)
Empirical absorption correction using spherical harmonics,
implemented in SCALE3 ABSPACK scaling algorithm.
;
_exptl_crystal_colour colorless
_exptl_crystal_density_diffrn 2.409
_exptl_crystal_description plate
_exptl_crystal_F_000 1352
_exptl_crystal_size_max 0.27
_exptl_crystal_size_mid 0.15
_exptl_crystal_size_min 0.04
_refine_diff_density_max 0.705
_refine_diff_density_min -1.481
_refine_diff_density_rms 0.162
_refine_ls_extinction_method none
_refine_ls_goodness_of_fit_ref 1.050
_refine_ls_hydrogen_treatment constr
_refine_ls_matrix_type full
_refine_ls_number_parameters 102
_refine_ls_number_reflns 2237
_refine_ls_number_restraints 0
_refine_ls_restrained_S_all 1.050
_refine_ls_R_factor_all 0.0329
_refine_ls_R_factor_gt 0.0249
_refine_ls_shift/su_max 0.001
_refine_ls_shift/su_mean 0.000
_refine_ls_structure_factor_coef Fsqd
_refine_ls_weighting_details 'w=1/[\s^2^(Fo^2^)+(0.0195P)^2^+0.0478P] where P=(Fo^2^+2Fc^2^)/3'
_refine_ls_weighting_scheme calc
_refine_ls_wR_factor_gt 0.0495
_refine_ls_wR_factor_ref 0.0522
_reflns_Friedel_coverage 0.000
_reflns_number_gt 1920
_reflns_number_total 2237
_reflns_threshold_expression >2\s(I)
_cod_data_source_file c8ce01749b2.cif
_cod_data_source_block IG366
_cod_depositor_comments 'Adding full bibliography for 7231701--7231709.cif.'
_cod_database_code 7231702
_shelx_shelxl_version_number 2017/1
_shelx_space_group_comment
;
The symmetry employed for this shelxl refinement is uniquely defined
by the following loop, which should always be used as a source of
symmetry information in preference to the above space-group names.
They are only intended as comments.
;
_shelx_estimated_absorpt_t_min 0.123
_shelx_estimated_absorpt_t_max 0.617

loop_
_space_group_symop_operation_xyz
'x, y, z'
'-x+1/2, -y, z'
'-x+1/2, y+1/2, -z+1/2'
'x, -y+1/2, -z+1/2'
'-x, -y, -z'
'x-1/2, y, -z'
'x-1/2, -y-1/2, z-1/2'
'-x, y-1/2, z-1/2'

loop_
_atom_site_label
_atom_site_type_symbol
_atom_site_fract_x
_atom_site_fract_y
_atom_site_fract_z
_atom_site_U_iso_or_equiv
_atom_site_adp_type
_atom_site_occupancy
_atom_site_site_symmetry_order
_atom_site_calc_flag
_atom_site_refinement_flags_posn
_atom_site_refinement_flags_adp
_atom_site_refinement_flags_occupancy
Bi1 Bi 0.33677(2) 0.250000 0.750000 0.00936(7) Uani 1 2 d S T P
Cl1 Cl 0.42160(5) 0.47046(12) 0.77640(8) 0.0174(2) Uani 1 1 d . . .
N1 N 0.39545(15) 0.6922(4) 0.5552(3) 0.0154(7) Uani 1 1 d . . .
H1 H 0.404864 0.624219 0.613079 0.019 Uiso 1 1 calc R U .
Cl3 Cl 0.250000 0.000000 0.71999(12) 0.0198(3) Uani 1 2 d S T P
Cl2 Cl 0.33021(4) 0.30912(13) 0.51290(8) 0.0176(2) Uani 1 1 d . . .
C11 C 0.4405(2) 0.7624(4) 0.4914(4) 0.0155(9) Uani 1 1 d . . .
C12 C 0.4267(2) 0.8643(5) 0.3970(3) 0.0183(9) Uani 1 1 d . . .
H12 H 0.458377 0.910869 0.349978 0.022 Uiso 1 1 calc R U .
C13 C 0.3660(2) 0.8979(5) 0.3715(3) 0.0177(9) Uani 1 1 d . . .
C14 C 0.3211(2) 0.8276(5) 0.4420(4) 0.0184(9) Uani 1 1 d . . .
H14 H 0.279422 0.851812 0.427476 0.022 Uiso 1 1 calc R U .
C15 C 0.33661(19) 0.7237(5) 0.5322(4) 0.0190(10) Uani 1 1 d . . .
H15 H 0.305607 0.673559 0.578790 0.023 Uiso 1 1 calc R U .
C16 C 0.3503(2) 1.0123(6) 0.2716(3) 0.0245(11) Uani 1 1 d . . .
H16A H 0.313080 0.975488 0.231089 0.037 Uiso 1 1 calc R U .
H16B H 0.383921 1.015980 0.213478 0.037 Uiso 1 1 calc R U .
H16C H 0.343570 1.120183 0.304942 0.037 Uiso 1 1 calc R U .
Br1 Br 0.52102(2) 0.71723(5) 0.53389(4) 0.02332(11) Uani 1 1 d . . .

loop_
_atom_site_aniso_label
_atom_site_aniso_U_11
_atom_site_aniso_U_22
_atom_site_aniso_U_33
_atom_site_aniso_U_23
_atom_site_aniso_U_13
_atom_site_aniso_U_12
Bi1 0.00910(12) 0.00956(11) 0.00941(11) 0.00094(8) 0.000 0.000
Cl1 0.0169(5) 0.0158(5) 0.0194(5) 0.0034(4) -0.0053(4) -0.0039(4)
N1 0.020(2) 0.0123(16) 0.0144(16) 0.0029(15) 0.0037(15) 0.0024(15)
Cl3 0.0181(8) 0.0220(7) 0.0195(7) 0.000 0.000 -0.0080(6)
Cl2 0.0179(6) 0.0226(5) 0.0123(4) 0.0016(4) -0.0008(4) -0.0015(4)
C11 0.012(2) 0.016(2) 0.019(2) -0.0046(18) 0.0043(17) -0.0008(17)
C12 0.023(3) 0.016(2) 0.015(2) 0.0022(18) 0.0079(18) -0.0055(19)
C13 0.024(3) 0.016(2) 0.0130(18) -0.0030(18) 0.0012(18) -0.0016(19)
C14 0.018(2) 0.015(2) 0.022(2) 0.0018(18) 0.0025(19) 0.0015(18)
C15 0.017(2) 0.018(2) 0.021(2) -0.0035(19) 0.0086(19) -0.0025(18)
C16 0.033(3) 0.018(2) 0.023(2) 0.0057(19) 0.002(2) 0.005(2)
Br1 0.0165(2) 0.0214(2) 0.0320(2) 0.0008(2) -0.0010(2) -0.00024(18)

loop_
_atom_type_symbol
_atom_type_description
_atom_type_scat_dispersion_real
_atom_type_scat_dispersion_imag
_atom_type_scat_source
C C 0.0033 0.0016 'International Tables Vol C Tables 4.2.6.8 and 6.1.1.4'
H H 0.0000 0.0000 'International Tables Vol C Tables 4.2.6.8 and 6.1.1.4'
N N 0.0061 0.0033 'International Tables Vol C Tables 4.2.6.8 and 6.1.1.4'
Cl Cl 0.1484 0.1585 'International Tables Vol C Tables 4.2.6.8 and 6.1.1.4'
Br Br -0.2901 2.4595 'International Tables Vol C Tables 4.2.6.8 and 6.1.1.4'
Bi Bi -4.1077 10.2566 'International Tables Vol C Tables 4.2.6.8 and 6.1.1.4'

loop_
_geom_angle_atom_site_label_1
_geom_angle_atom_site_label_2
_geom_angle_atom_site_label_3
_geom_angle
_geom_angle_site_symmetry_1
_geom_angle_site_symmetry_3
_geom_angle_publ_flag
Cl1 Bi1 Cl1 89.82(5) 4_556 . yes
Cl1 Bi1 Cl3 87.23(2) . 3_556 yes
Cl1 Bi1 Cl3 87.23(2) 4_556 . ?
Cl1 Bi1 Cl3 177.05(2) . . yes
Cl1 Bi1 Cl3 177.05(2) 4_556 3_556 ?
Cl1 Bi1 Cl2 91.14(3) 4_556 4_556 ?
Cl1 Bi1 Cl2 91.15(3) . . yes
Cl1 Bi1 Cl2 93.21(3) . 4_556 yes
Cl1 Bi1 Cl2 93.21(3) 4_556 . ?
Cl3 Bi1 Cl3 95.725(9) . 3_556 yes
Cl2 Bi1 Cl3 86.87(3) . 3_556 yes
Cl2 Bi1 Cl3 86.87(3) 4_556 . ?
Cl2 Bi1 Cl3 89.00(3) . . yes
Cl2 Bi1 Cl3 89.01(3) 4_556 3_556 ?
Cl2 Bi1 Cl2 173.86(4) . 4_556 yes
Bi1 Cl3 Bi1 166.50(5) 2 . yes
C11 N1 H1 119.3 . . ?
C15 N1 H1 119.3 . . ?
C15 N1 C11 121.4(3) . . ?
N1 C11 C12 120.3(4) . . ?
N1 C11 Br1 118.2(3) . . ?
C12 C11 Br1 121.5(3) . . ?
C11 C12 H12 120.4 . . ?
C11 C12 C13 119.1(4) . . ?
C13 C12 H12 120.4 . . ?
C12 C13 C16 119.9(4) . . ?
C14 C13 C12 118.7(4) . . ?
C14 C13 C16 121.4(4) . . ?
C13 C14 H14 119.9 . . ?
C15 C14 C13 120.3(4) . . ?
C15 C14 H14 119.9 . . ?
N1 C15 C14 120.1(4) . . ?
N1 C15 H15 119.9 . . ?
C14 C15 H15 119.9 . . ?
C13 C16 H16A 109.5 . . ?
C13 C16 H16B 109.5 . . ?
C13 C16 H16C 109.5 . . ?
H16A C16 H16B 109.5 . . ?
H16A C16 H16C 109.5 . . ?
H16B C16 H16C 109.5 . . ?

loop_
_geom_bond_atom_site_label_1
_geom_bond_atom_site_label_2
_geom_bond_distance
_geom_bond_site_symmetry_2
_geom_bond_publ_flag
Bi1 Cl1 2.6249(10) . yes
Bi1 Cl1 2.6249(10) 4_556 ?
Bi1 Cl2 2.6815(9) . yes
Bi1 Cl2 2.6815(9) 4_556 ?
Bi1 Cl3 2.8341(2) . yes
Bi1 Cl3 2.8341(2) 3_556 ?
N1 H1 0.8800 . ?
N1 C11 1.347(5) . ?
N1 C15 1.340(5) . ?
C11 C12 1.380(5) . ?
C11 Br1 1.865(4) . ?
C12 H12 0.9500 . ?
C12 C13 1.387(6) . ?
C13 C14 1.386(6) . ?
C13 C16 1.501(5) . ?
C14 H14 0.9500 . ?
C14 C15 1.364(6) . ?
C15 H15 0.9500 . ?
C16 H16A 0.9800 . ?
C16 H16B 0.9800 . ?
C16 H16C 0.9800 . ?
